data_7120505
loop_
_publ_author_name
'Feuerstein, Thomas J.'
'Po\&s, Marieke'
'Seifert, Tim P.'
'Bestgen, Sebastian'
'Feldmann, Claus'
'Roesky, Peter W.'

_publ_section_title
;
 A highly luminescent octanuclear gold(i) carbide cluster
;
_journal_name_full 'Chem. Commun.'
_journal_paper_doi 10.1039/C7CC04171C
_journal_year 2017
_chemical_formula_moiety 'C60 H86 Au2 N4 Si2'
_chemical_formula_sum 'C60 H86 Au2 N4 Si2'
_chemical_formula_weight 1313.44
_space_group_crystal_system triclinic
_space_group_IT_number 2
_space_group_name_Hall '-P 1'
_space_group_name_H-M_alt 'P -1'
_symmetry_space_group_name_Hall '-P 1'
_symmetry_space_group_name_H-M 'P -1'
_atom_sites_solution_hydrogens geom
_audit_creation_date 2017-05-27
_audit_creation_method
;
Olex2 1.2
(compiled 2017.03.28 svn.r3405 for OlexSys, GUI svn.r5337)
;
_audit_update_record
;
2017-05-29 deposited with the CCDC.
2017-07-19 downloaded from the CCDC.
;
_cell_angle_alpha 62.81(3)
_cell_angle_beta 71.94(3)
_cell_angle_gamma 79.18(3)
_cell_formula_units_Z 1
_cell_length_a 10.483(2)
_cell_length_b 14.626(3)
_cell_length_c 14.711(3)
_cell_measurement_reflns_used 12351
_cell_measurement_temperature 200
_cell_measurement_theta_max 28.38
_cell_measurement_theta_min 1.56
_cell_volume 1904.6(9)
_computing_cell_refinement 'X-Area Recipe 1.33.0.0 (STOE, 2015)'
_computing_data_collection 'X-Area Pilatus3_SV 1.31.127.0 (STOE, 2016)'
_computing_data_reduction 'X-Area Integrate 1.71.0.0 (STOE, 2016) X-Area X-Red32 1.63.2.0 (STOE, 2017)'
_computing_molecular_graphics 'Olex2 (Dolomanov et al., 2009)'
_computing_publication_material 'Olex2 (Dolomanov et al., 2009)'
_computing_structure_refinement 'ShelXL (Sheldrick, 2015)'
_computing_structure_solution 'ShelXS (Sheldrick, 2008)'
_diffrn_ambient_temperature 200.0
_diffrn_detector Pilatus100K
_diffrn_detector_area_resol_mean 5.81
_diffrn_detector_type 'DECTRIS PILATUS 100K'
_diffrn_measured_fraction_theta_full 0.990
_diffrn_measured_fraction_theta_max 0.990
_diffrn_measurement_device 'Eulerian 4-circle diffractometer'
_diffrn_measurement_device_type 'STOE IPDS 2'
_diffrn_measurement_method 'rotation method, \w scans'
_diffrn_radiation_collimation '0.5 mm diameter, monocapillary'
_diffrn_radiation_monochromator 'plane graphite'
_diffrn_radiation_polarisn_norm 0
_diffrn_radiation_probe x-ray
_diffrn_radiation_type MoK\a
_diffrn_radiation_wavelength 0.71073
_diffrn_reflns_av_R_equivalents 0.0834
_diffrn_reflns_av_unetI/netI 0.0891
_diffrn_reflns_Laue_measured_fraction_full 0.990
_diffrn_reflns_Laue_measured_fraction_max 0.990
_diffrn_reflns_limit_h_max 12
_diffrn_reflns_limit_h_min -12
_diffrn_reflns_limit_k_max 18
_diffrn_reflns_limit_k_min -17
_diffrn_reflns_limit_l_max 18
_diffrn_reflns_limit_l_min -16
_diffrn_reflns_number 15651
_diffrn_reflns_point_group_measured_fraction_full 0.990
_diffrn_reflns_point_group_measured_fraction_max 0.990
_diffrn_reflns_theta_full 25.999
_diffrn_reflns_theta_max 25.999
_diffrn_reflns_theta_min 1.568
_diffrn_source 'Mo LFF Sealed Tube'
_diffrn_source_current 1.000
_diffrn_source_power 0.050
_diffrn_source_voltage 50
_exptl_absorpt_coefficient_mu 3.909
_exptl_absorpt_correction_T_max 0.3996
_exptl_absorpt_correction_T_min 0.1789
_exptl_absorpt_correction_type integration
_exptl_absorpt_process_details 'STOE X-RED & X-SHAPE'
_exptl_crystal_colour 'light yellow'
_exptl_crystal_colour_modifier light
_exptl_crystal_colour_primary yellow
_exptl_crystal_density_diffrn 1.145
_exptl_crystal_description irregular
_exptl_crystal_F_000 660
_exptl_crystal_size_max 0.612
_exptl_crystal_size_mid 0.457
_exptl_crystal_size_min 0.28
_refine_diff_density_max 1.112
_refine_diff_density_min -1.274
_refine_diff_density_rms 0.096
_refine_ls_extinction_method none
_refine_ls_goodness_of_fit_ref 0.819
_refine_ls_hydrogen_treatment constr
_refine_ls_matrix_type full
_refine_ls_number_parameters 345
_refine_ls_number_reflns 7403
_refine_ls_number_restraints 36
_refine_ls_restrained_S_all 0.819
_refine_ls_R_factor_all 0.0429
_refine_ls_R_factor_gt 0.0319
_refine_ls_shift/su_max 0.001
_refine_ls_shift/su_mean 0.000
_refine_ls_structure_factor_coef Fsqd
_refine_ls_weighting_details 'w=1/[\s^2^(Fo^2^)+(0.0251P)^2^] where P=(Fo^2^+2Fc^2^)/3'
_refine_ls_weighting_scheme calc
_refine_ls_wR_factor_gt 0.0655
_refine_ls_wR_factor_ref 0.0668
_reflns_Friedel_coverage 0.000
_reflns_number_gt 5658
_reflns_number_total 7403
_reflns_threshold_expression 'I > 2\s(I)'
_cod_data_source_file c7cc04171c3.cif
_cod_data_source_block tjf036
_cod_database_code 7120505
_shelxl_version_number 2014-7
_shelx_space_group_comment
;
The symmetry employed for this shelxl refinement is uniquely defined
by the following loop, which should always be used as a source of
symmetry information in preference to the above space-group names.
They are only intended as comments.
;
_olex2_refinement_description
;
1. Fixed Uiso
 At 1.2 times of:
  All C(H) groups
 At 1.5 times of:
  All C(H,H,H) groups
2. Rigid bond restraints
 C4A, C4, C6, C6A, C5A, C5
 with sigma for 1-2 distances of 0.01 and sigma for 1-3 distances of 0.01
3. Uiso/Uaniso restraints and constraints
Uanis(C6A) \\sim Ueq, Uanis(C6) \\sim Ueq, Uanis(C5A) \\sim Ueq, Uanis(C5)
\\sim Ueq, Uanis(C4A) \\sim Ueq, Uanis(C4) \\sim Ueq: with sigma of 0.02 and
sigma for terminal atoms of 0.04
Uanis(C4A) \\sim Ueq, Uanis(C6A) \\sim Ueq, Uanis(C5A) \\sim Ueq: with sigma of
0.02 and sigma for terminal atoms of 0.04
4. Others
 Fixed Sof: C5(0.5) H5A(0.5) H5B(0.5) H5C(0.5) C6(0.5) H6A(0.5) H6B(0.5)
 H6C(0.5) C4(0.5) H4A(0.5) H4B(0.5) H4C(0.5) C6A(0.5) H6AA(0.5) H6AB(0.5)
 H6AC(0.5) C4A(0.5) H4AA(0.5) H4AB(0.5) H4AC(0.5) C5A(0.5) H5AA(0.5) H5AB(0.5)
 H5AC(0.5)
 Fixed X: C16(0.614361)
 Fixed Y: C16(0.6644)
 Fixed Z: C16(0.41976)
5.a Ternary CH refined with riding coordinates:
 C13(H13), C16(H16), C25(H25), C28(H28)
5.b Aromatic/amide H refined with riding coordinates:
 C9(H9), C10(H10), C11(H11), C21(H21), C22(H22), C23(H23)
5.c Idealised Me refined as rotating group:
 C14(H14A,H14B,H14C), C15(H15A,H15B,H15C), C17(H17A,H17B,H17C), C18(H18A,H18B,
 H18C), C26(H26A,H26B,H26C), C27(H27A,H27B,H27C), C29(H29A,H29B,H29C), C30(H30A,
 H30B,H30C), C5(H5A,H5B,H5C), C6(H6A,H6B,H6C), C4(H4A,H4B,H4C), C6A(H6AA,H6AB,
 H6AC), C4A(H4AA,H4AB,H4AC), C5A(H5AA,H5AB,H5AC)
;
_olex2_submission_special_instructions 'No special instructions were received'

loop_
_space_group_symop_operation_xyz
'x, y, z'
'-x, -y, -z'

loop_
_atom_site_label
_atom_site_type_symbol
_atom_site_fract_x
_atom_site_fract_y
_atom_site_fract_z
_atom_site_U_iso_or_equiv
_atom_site_adp_type
_atom_site_occupancy
_atom_site_site_symmetry_order
_atom_site_calc_flag
_atom_site_refinement_flags_posn
_atom_site_refinement_flags_adp
_atom_site_refinement_flags_occupancy
_atom_site_disorder_assembly
_atom_site_disorder_group
Au1 Au 0.98856(2) 0.55984(2) 0.40043(2) 0.04136(7) Uani 1 1 d . . . . .
N1 N 0.8698(4) 0.6572(3) 0.4620(3) 0.0403(9) Uani 1 1 d . . . . .
N2 N 0.8895(4) 0.5519(3) 0.6363(3) 0.0393(9) Uani 1 1 d . . . . .
C1 C 0.8457(5) 0.6351(4) 0.5641(4) 0.0431(12) Uani 1 1 d . . . . .
C2 C 0.7548(5) 0.7081(4) 0.6005(4) 0.0468(12) Uani 1 1 d . . . . .
C3 C 0.6799(6) 0.7637(4) 0.6337(4) 0.0573(14) Uani 1 1 d . . . . .
C7 C 0.8196(6) 0.7539(4) 0.3908(4) 0.0451(12) Uani 1 1 d . . . . .
C8 C 0.8974(7) 0.8415(4) 0.3439(4) 0.0610(16) Uani 1 1 d . . . . .
C9 C 0.8515(9) 0.9302(4) 0.2680(5) 0.081(2) Uani 1 1 d . . . . .
H9 H 0.9010 0.9903 0.2347 0.098 Uiso 1 1 calc R . . . .
C10 C 0.7373(9) 0.9338(5) 0.2396(5) 0.079(2) Uani 1 1 d . . . . .
H10 H 0.7105 0.9948 0.1856 0.095 Uiso 1 1 calc R . . . .
C11 C 0.6617(7) 0.8490(5) 0.2893(4) 0.0690(17) Uani 1 1 d . . . . .
H11 H 0.5802 0.8530 0.2718 0.083 Uiso 1 1 calc R . . . .
C12 C 0.7029(6) 0.7566(4) 0.3654(4) 0.0543(14) Uani 1 1 d . . . . .
C13 C 1.0234(8) 0.8409(5) 0.3741(5) 0.082(2) Uani 1 1 d . . . . .
H13 H 1.0257 0.7764 0.4399 0.099 Uiso 1 1 calc R . . . .
C14 C 1.0173(12) 0.9316(7) 0.4017(8) 0.147(4) Uani 1 1 d . . . . .
H14A H 0.9913 0.9954 0.3460 0.220 Uiso 1 1 calc GR . . . .
H14B H 1.1058 0.9377 0.4073 0.220 Uiso 1 1 calc GR . . . .
H14C H 0.9509 0.9194 0.4693 0.220 Uiso 1 1 calc GR . . . .
C15 C 1.1512(11) 0.8380(11) 0.2921(9) 0.181(5) Uani 1 1 d . . . . .
H15A H 1.1645 0.7707 0.2902 0.271 Uiso 1 1 calc GR . . . .
H15B H 1.2275 0.8492 0.3104 0.271 Uiso 1 1 calc GR . . . .
H15C H 1.1448 0.8921 0.2226 0.271 Uiso 1 1 calc GR . . . .
C16 C 0.6144 0.6644 0.4198 0.0669(16) Uani 1 1 d . . . . .
H16 H 0.6548 0.6090 0.4762 0.080 Uiso 1 1 calc R . . . .
C17 C 0.4724(10) 0.6898(7) 0.4734(8) 0.140(4) Uani 1 1 d . . . . .
H17A H 0.4760 0.7209 0.5191 0.211 Uiso 1 1 calc GR . . . .
H17B H 0.4235 0.6266 0.5162 0.211 Uiso 1 1 calc GR . . . .
H17C H 0.4262 0.7384 0.4196 0.211 Uiso 1 1 calc GR . . . .
C18 C 0.6120(12) 0.6225(8) 0.3460(7) 0.159(5) Uani 1 1 d . . . . .
H18A H 0.5694 0.6740 0.2911 0.238 Uiso 1 1 calc GR . . . .
H18B H 0.5607 0.5603 0.3849 0.238 Uiso 1 1 calc GR . . . .
H18C H 0.7041 0.6054 0.3131 0.238 Uiso 1 1 calc GR . . . .
C19 C 0.8554(5) 0.5416(4) 0.7449(4) 0.0448(12) Uani 1 1 d . . . . .
C20 C 0.7415(6) 0.4884(4) 0.8158(4) 0.0516(13) Uani 1 1 d . . . . .
C21 C 0.7123(7) 0.4782(5) 0.9195(4) 0.0659(16) Uani 1 1 d . . . . .
H21 H 0.6358 0.4425 0.9703 0.079 Uiso 1 1 calc R . . . .
C22 C 0.7910(7) 0.5181(5) 0.9492(4) 0.0732(18) Uani 1 1 d . . . . .
H22 H 0.7684 0.5102 1.0200 0.088 Uiso 1 1 calc R . . . .
C23 C 0.9020(7) 0.5693(5) 0.8784(4) 0.0659(16) Uani 1 1 d . . . . .
H23 H 0.9546 0.5972 0.9010 0.079 Uiso 1 1 calc R . . . .
C24 C 0.9406(6) 0.5818(4) 0.7731(4) 0.0509(13) Uani 1 1 d . . . . .
C25 C 1.0622(7) 0.6399(5) 0.6970(5) 0.0689(17) Uani 1 1 d . . . . .
H25 H 1.0760 0.6359 0.6285 0.083 Uiso 1 1 calc R . . . .
C26 C 1.0454(9) 0.7530(6) 0.6755(7) 0.115(3) Uani 1 1 d . . . . .
H26A H 0.9616 0.7830 0.6544 0.172 Uiso 1 1 calc GR . . . .
H26B H 1.1214 0.7896 0.6185 0.172 Uiso 1 1 calc GR . . . .
H26C H 1.0424 0.7593 0.7397 0.172 Uiso 1 1 calc GR . . . .
C27 C 1.1885(9) 0.5921(7) 0.7367(7) 0.115(3) Uani 1 1 d . . . . .
H27A H 1.1731 0.5871 0.8080 0.173 Uiso 1 1 calc GR . . . .
H27B H 1.2642 0.6355 0.6890 0.173 Uiso 1 1 calc GR . . . .
H27C H 1.2091 0.5232 0.7385 0.173 Uiso 1 1 calc GR . . . .
C28 C 0.6500(6) 0.4460(5) 0.7838(4) 0.0642(16) Uani 1 1 d . . . . .
H28 H 0.6871 0.4626 0.7070 0.077 Uiso 1 1 calc R . . . .
C29 C 0.5099(9) 0.4953(7) 0.7988(9) 0.125(3) Uani 1 1 d . . . . .
H29A H 0.5138 0.5703 0.7597 0.187 Uiso 1 1 calc GR . . . .
H29B H 0.4698 0.4772 0.8742 0.187 Uiso 1 1 calc GR . . . .
H29C H 0.4551 0.4705 0.7723 0.187 Uiso 1 1 calc GR . . . .
C30 C 0.6490(11) 0.3305(6) 0.8445(8) 0.136(4) Uani 1 1 d . . . . .
H30A H 0.7396 0.3001 0.8272 0.204 Uiso 1 1 calc GR . . . .
H30B H 0.5868 0.3043 0.8252 0.204 Uiso 1 1 calc GR . . . .
H30C H 0.6198 0.3121 0.9205 0.204 Uiso 1 1 calc GR . . . .
Si1 Si 0.5601(2) 0.84284(13) 0.69459(16) 0.0778(6) Uani 1 1 d . . . . .
C5 C 0.641(3) 0.9508(18) 0.6698(14) 0.081(5) Uani 0.5 1 d . U P A 1
H5A H 0.7257 0.9279 0.6903 0.122 Uiso 0.5 1 calc GR . P A 1
H5B H 0.5825 0.9869 0.7109 0.122 Uiso 0.5 1 calc GR . P A 1
H5C H 0.6586 0.9974 0.5943 0.122 Uiso 0.5 1 calc GR . P A 1
C6 C 0.4122(18) 0.8820(15) 0.6275(15) 0.097(6) Uani 0.5 1 d . U P A 1
H6A H 0.4452 0.9246 0.5516 0.146 Uiso 0.5 1 calc GR . P A 1
H6B H 0.3417 0.9212 0.6590 0.146 Uiso 0.5 1 calc GR . P A 1
H6C H 0.3755 0.8200 0.6382 0.146 Uiso 0.5 1 calc GR . P A 1
C4 C 0.492(2) 0.7632(13) 0.8335(13) 0.107(7) Uani 0.5 1 d . U P A 1
H4A H 0.4305 0.7158 0.8411 0.160 Uiso 0.5 1 calc GR . P A 1
H4B H 0.4432 0.8070 0.8689 0.160 Uiso 0.5 1 calc GR . P A 1
H4C H 0.5655 0.7237 0.8656 0.160 Uiso 0.5 1 calc GR . P A 1
C6A C 0.393(2) 0.8241(18) 0.7068(19) 0.130(8) Uani 0.5 1 d . U P A 2
H6AA H 0.3773 0.8529 0.6364 0.196 Uiso 0.5 1 calc GR . P A 2
H6AB H 0.3311 0.8587 0.7481 0.196 Uiso 0.5 1 calc GR . P A 2
H6AC H 0.3783 0.7502 0.7428 0.196 Uiso 0.5 1 calc GR . P A 2
C4A C 0.595(3) 0.794(3) 0.827(2) 0.203(14) Uani 0.5 1 d . U P A 2
H4AA H 0.5774 0.7206 0.8680 0.305 Uiso 0.5 1 calc GR . P A 2
H4AB H 0.5376 0.8326 0.8659 0.305 Uiso 0.5 1 calc GR . P A 2
H4AC H 0.6899 0.8028 0.8177 0.305 Uiso 0.5 1 calc GR . P A 2
C5A C 0.617(3) 0.979(2) 0.615(2) 0.163(14) Uani 0.5 1 d . U P A 2
H5AA H 0.6181 1.0079 0.6631 0.245 Uiso 0.5 1 calc GR . P A 2
H5AB H 0.5550 1.0210 0.5715 0.245 Uiso 0.5 1 calc GR . P A 2
H5AC H 0.7076 0.9785 0.5693 0.245 Uiso 0.5 1 calc GR . P A 2

loop_
_atom_site_aniso_label
_atom_site_aniso_U_11
_atom_site_aniso_U_22
_atom_site_aniso_U_33
_atom_site_aniso_U_23
_atom_site_aniso_U_13
_atom_site_aniso_U_12
Au1 0.04774(12) 0.04398(10) 0.03002(9) -0.01861(7) -0.00798(7) 0.00685(7)
N1 0.047(3) 0.040(2) 0.0326(19) -0.0182(17) -0.0072(18) 0.0027(17)
N2 0.036(2) 0.042(2) 0.0321(19) -0.0162(17) -0.0011(17) 0.0018(17)
C1 0.038(3) 0.045(3) 0.045(3) -0.025(2) -0.004(2) 0.002(2)
C2 0.051(3) 0.050(3) 0.042(3) -0.027(2) -0.005(2) 0.002(2)
C3 0.059(4) 0.060(3) 0.051(3) -0.031(3) -0.006(3) 0.004(3)
C7 0.055(4) 0.046(3) 0.034(2) -0.020(2) -0.012(2) 0.007(2)
C8 0.079(5) 0.051(3) 0.050(3) -0.021(3) -0.016(3) 0.000(3)
C9 0.124(7) 0.046(3) 0.054(4) -0.016(3) -0.007(4) 0.000(4)
C10 0.107(7) 0.056(4) 0.060(4) -0.020(3) -0.026(4) 0.023(4)
C11 0.083(5) 0.069(4) 0.056(3) -0.030(3) -0.029(3) 0.023(3)
C12 0.066(4) 0.054(3) 0.042(3) -0.024(2) -0.015(3) 0.012(3)
C13 0.089(6) 0.068(4) 0.078(4) -0.014(3) -0.023(4) -0.020(4)
C14 0.176(12) 0.128(7) 0.172(10) -0.065(7) -0.074(9) -0.040(7)
C15 0.080(8) 0.307(16) 0.139(9) -0.099(11) 0.009(7) -0.026(9)
C16 0.069(5) 0.067(4) 0.066(4) -0.027(3) -0.026(3) 0.003(3)
C17 0.106(8) 0.129(7) 0.159(9) -0.072(7) 0.034(7) -0.033(6)
C18 0.231(14) 0.161(9) 0.121(7) -0.078(7) -0.017(8) -0.095(9)
C19 0.050(3) 0.048(3) 0.035(2) -0.021(2) -0.011(2) 0.011(2)
C20 0.045(3) 0.068(3) 0.041(3) -0.027(3) -0.008(2) 0.006(3)
C21 0.066(4) 0.084(4) 0.042(3) -0.030(3) 0.001(3) -0.011(3)
C22 0.073(5) 0.108(5) 0.043(3) -0.041(3) -0.011(3) 0.003(4)
C23 0.066(4) 0.093(4) 0.053(3) -0.042(3) -0.019(3) -0.002(3)
C24 0.051(4) 0.065(3) 0.041(3) -0.028(2) -0.015(2) 0.006(3)
C25 0.072(5) 0.090(4) 0.054(3) -0.035(3) -0.013(3) -0.018(4)
C26 0.093(7) 0.093(5) 0.151(8) -0.033(5) -0.038(6) -0.026(5)
C27 0.071(6) 0.139(7) 0.120(7) -0.049(6) -0.014(5) -0.004(5)
C28 0.054(4) 0.088(4) 0.051(3) -0.039(3) 0.004(3) -0.011(3)
C29 0.078(7) 0.162(8) 0.198(10) -0.120(8) -0.067(7) 0.020(6)
C30 0.165(11) 0.093(6) 0.192(10) -0.071(7) -0.084(9) -0.007(6)
Si1 0.0731(14) 0.0721(10) 0.0919(13) -0.0568(10) -0.0002(10) 0.0105(9)
C5 0.080(12) 0.085(13) 0.085(11) -0.050(10) -0.007(9) -0.007(9)
C6 0.056(11) 0.118(14) 0.133(14) -0.079(12) -0.026(11) 0.028(10)
C4 0.143(17) 0.083(9) 0.069(9) -0.045(8) 0.024(10) -0.002(10)
C6A 0.078(13) 0.156(19) 0.19(2) -0.124(17) 0.004(15) -0.010(13)
C4A 0.23(3) 0.29(3) 0.149(18) -0.17(2) -0.045(19) 0.07(2)
C5A 0.13(2) 0.095(16) 0.24(3) -0.08(2) 0.03(2) -0.040(15)

loop_
_atom_type_symbol
_atom_type_description
_atom_type_scat_dispersion_real
_atom_type_scat_dispersion_imag
_atom_type_scat_source
C C 0.0033 0.0016 'International Tables Vol C Tables 4.2.6.8 and 6.1.1.4'
H H 0.0000 0.0000 'International Tables Vol C Tables 4.2.6.8 and 6.1.1.4'
Au Au -2.0133 8.8022 'International Tables Vol C Tables 4.2.6.8 and 6.1.1.4'
N N 0.0061 0.0033 'International Tables Vol C Tables 4.2.6.8 and 6.1.1.4'
Si Si 0.0817 0.0704 'International Tables Vol C Tables 4.2.6.8 and 6.1.1.4'

loop_
_geom_angle_atom_site_label_1
_geom_angle_atom_site_label_2
_geom_angle_atom_site_label_3
_geom_angle
_geom_angle_site_symmetry_1
_geom_angle_site_symmetry_3
N1 Au1 Au1 85.28(11) . 2_766
N2 Au1 Au1 85.28(11) 2_766 2_766
N2 Au1 N1 170.55(15) 2_766 .
C1 N1 Au1 121.2(3) . .
C1 N1 C7 120.3(3) . .
C7 N1 Au1 118.4(3) . .
C1 N2 Au1 121.8(3) . 2_766
C1 N2 C19 118.9(3) . .
C19 N2 Au1 119.2(3) . 2_766
N1 C1 C2 116.5(4) . .
N2 C1 N1 126.4(4) . .
N2 C1 C2 116.9(4) . .
C3 C2 C1 177.3(5) . .
C2 C3 Si1 176.1(5) . .
C8 C7 N1 118.6(5) . .
C12 C7 N1 119.0(5) . .
C12 C7 C8 122.3(5) . .
C7 C8 C13 122.9(5) . .
C9 C8 C7 116.4(6) . .
C9 C8 C13 120.7(6) . .
C8 C9 H9 118.9 . .
C10 C9 C8 122.2(6) . .
C10 C9 H9 118.9 . .
C9 C10 H10 120.1 . .
C9 C10 C11 119.9(6) . .
C11 C10 H10 120.1 . .
C10 C11 H11 119.5 . .
C10 C11 C12 121.0(7) . .
C12 C11 H11 119.5 . .
C7 C12 C11 118.2(6) . .
C7 C12 C16 122.6(4) . .
C11 C12 C16 119.1(5) . .
C8 C13 H13 106.9 . .
C8 C13 C14 111.0(6) . .
C14 C13 H13 106.9 . .
C15 C13 C8 113.5(7) . .
C15 C13 H13 106.9 . .
C15 C13 C14 111.3(8) . .
C13 C14 H14A 109.5 . .
C13 C14 H14B 109.5 . .
C13 C14 H14C 109.5 . .
H14A C14 H14B 109.5 . .
H14A C14 H14C 109.5 . .
H14B C14 H14C 109.5 . .
C13 C15 H15A 109.5 . .
C13 C15 H15B 109.5 . .
C13 C15 H15C 109.5 . .
H15A C15 H15B 109.5 . .
H15A C15 H15C 109.5 . .
H15B C15 H15C 109.5 . .
C12 C16 H16 107.3 . .
C17 C16 C12 112.1(4) . .
C17 C16 H16 107.3 . .
C18 C16 C12 111.9(4) . .
C18 C16 H16 107.3 . .
C18 C16 C17 110.6(6) . .
C16 C17 H17A 109.5 . .
C16 C17 H17B 109.5 . .
C16 C17 H17C 109.5 . .
H17A C17 H17B 109.5 . .
H17A C17 H17C 109.5 . .
H17B C17 H17C 109.5 . .
C16 C18 H18A 109.5 . .
C16 C18 H18B 109.5 . .
C16 C18 H18C 109.5 . .
H18A C18 H18B 109.5 . .
H18A C18 H18C 109.5 . .
H18B C18 H18C 109.5 . .
C20 C19 N2 117.7(4) . .
C20 C19 C24 123.6(4) . .
C24 C19 N2 118.7(5) . .
C19 C20 C21 116.5(5) . .
C19 C20 C28 122.9(4) . .
C21 C20 C28 120.5(5) . .
C20 C21 H21 119.3 . .
C22 C21 C20 121.5(6) . .
C22 C21 H21 119.3 . .
C21 C22 H22 119.6 . .
C21 C22 C23 120.8(5) . .
C23 C22 H22 119.6 . .
C22 C23 H23 119.1 . .
C22 C23 C24 121.8(5) . .
C24 C23 H23 119.1 . .
C19 C24 C23 115.7(5) . .
C19 C24 C25 123.8(4) . .
C23 C24 C25 120.4(5) . .
C24 C25 H25 107.9 . .
C24 C25 C26 112.4(6) . .
C24 C25 C27 111.5(6) . .
C26 C25 H25 107.9 . .
C26 C25 C27 109.0(6) . .
C27 C25 H25 107.9 . .
C25 C26 H26A 109.5 . .
C25 C26 H26B 109.5 . .
C25 C26 H26C 109.5 . .
H26A C26 H26B 109.5 . .
H26A C26 H26C 109.5 . .
H26B C26 H26C 109.5 . .
C25 C27 H27A 109.5 . .
C25 C27 H27B 109.5 . .
C25 C27 H27C 109.5 . .
H27A C27 H27B 109.5 . .
H27A C27 H27C 109.5 . .
H27B C27 H27C 109.5 . .
C20 C28 H28 108.0 . .
C29 C28 C20 111.3(5) . .
C29 C28 H28 108.0 . .
C30 C28 C20 110.2(6) . .
C30 C28 H28 108.0 . .
C30 C28 C29 111.3(7) . .
C28 C29 H29A 109.5 . .
C28 C29 H29B 109.5 . .
C28 C29 H29C 109.5 . .
H29A C29 H29B 109.5 . .
H29A C29 H29C 109.5 . .
H29B C29 H29C 109.5 . .
C28 C30 H30A 109.5 . .
C28 C30 H30B 109.5 . .
C28 C30 H30C 109.5 . .
H30A C30 H30B 109.5 . .
H30A C30 H30C 109.5 . .
H30B C30 H30C 109.5 . .
C3 Si1 C6 104.8(5) . .
C3 Si1 C4A 103.1(8) . .
C3 Si1 C5A 106.3(10) . .
C5 Si1 C3 109.3(8) . .
C5 Si1 C6 112.2(10) . .
C5 Si1 C4 114.0(8) . .
C4 Si1 C3 109.3(5) . .
C4 Si1 C6 106.8(10) . .
C6A Si1 C3 110.7(7) . .
C6A Si1 C4A 111.7(13) . .
C6A Si1 C5A 116.9(14) . .
C4A Si1 C5A 107.1(14) . .
Si1 C5 H5A 109.5 . .
Si1 C5 H5B 109.5 . .
Si1 C5 H5C 109.5 . .
H5A C5 H5B 109.5 . .
H5A C5 H5C 109.5 . .
H5B C5 H5C 109.5 . .
Si1 C6 H6A 109.5 . .
Si1 C6 H6B 109.5 . .
Si1 C6 H6C 109.5 . .
H6A C6 H6B 109.5 . .
H6A C6 H6C 109.5 . .
H6B C6 H6C 109.5 . .
Si1 C4 H4A 109.5 . .
Si1 C4 H4B 109.5 . .
Si1 C4 H4C 109.5 . .
H4A C4 H4B 109.5 . .
H4A C4 H4C 109.5 . .
H4B C4 H4C 109.5 . .
Si1 C6A H6AA 109.5 . .
Si1 C6A H6AB 109.5 . .
Si1 C6A H6AC 109.5 . .
H6AA C6A H6AB 109.5 . .
H6AA C6A H6AC 109.5 . .
H6AB C6A H6AC 109.5 . .
Si1 C4A H4AA 109.5 . .
Si1 C4A H4AB 109.5 . .
Si1 C4A H4AC 109.5 . .
H4AA C4A H4AB 109.5 . .
H4AA C4A H4AC 109.5 . .
H4AB C4A H4AC 109.5 . .
Si1 C5A H5AA 109.5 . .
Si1 C5A H5AB 109.5 . .
Si1 C5A H5AC 109.5 . .
H5AA C5A H5AB 109.5 . .
H5AA C5A H5AC 109.5 . .
H5AB C5A H5AC 109.5 . .

loop_
_geom_bond_atom_site_label_1
_geom_bond_atom_site_label_2
_geom_bond_distance
_geom_bond_site_symmetry_2
Au1 Au1 2.7009(11) 2_766
Au1 N1 2.052(3) .
Au1 N2 2.047(3) 2_766
N1 C1 1.332(6) .
N1 C7 1.444(6) .
N2 Au1 2.047(3) 2_766
N2 C1 1.315(6) .
N2 C19 1.465(5) .
C1 C2 1.469(6) .
C2 C3 1.184(6) .
C3 Si1 1.850(5) .
C7 C8 1.421(8) .
C7 C12 1.375(8) .
C8 C9 1.392(8) .
C8 C13 1.515(9) .
C9 H9 0.9500 .
C9 C10 1.371(10) .
C10 H10 0.9500 .
C10 C11 1.371(9) .
C11 H11 0.9500 .
C11 C12 1.402(7) .
C12 C16 1.530(6) .
C13 H13 1.0000 .
C13 C14 1.541(9) .
C13 C15 1.508(11) .
C14 H14A 0.9800 .
C14 H14B 0.9800 .
C14 H14C 0.9800 .
C15 H15A 0.9800 .
C15 H15B 0.9800 .
C15 H15C 0.9800 .
C16 H16 1.0000 .
C16 C17 1.519(9) .
C16 C18 1.478(7) .
C17 H17A 0.9800 .
C17 H17B 0.9800 .
C17 H17C 0.9800 .
C18 H18A 0.9800 .
C18 H18B 0.9800 .
C18 H18C 0.9800 .
C19 C20 1.398(7) .
C19 C24 1.404(7) .
C20 C21 1.401(7) .
C20 C28 1.515(8) .
C21 H21 0.9500 .
C21 C22 1.359(8) .
C22 H22 0.9500 .
C22 C23 1.365(9) .
C23 H23 0.9500 .
C23 C24 1.406(7) .
C24 C25 1.501(8) .
C25 H25 1.0000 .
C25 C26 1.521(9) .
C25 C27 1.530(10) .
C26 H26A 0.9800 .
C26 H26B 0.9800 .
C26 H26C 0.9800 .
C27 H27A 0.9800 .
C27 H27B 0.9800 .
C27 H27C 0.9800 .
C28 H28 1.0000 .
C28 C29 1.508(10) .
C28 C30 1.507(9) .
C29 H29A 0.9800 .
C29 H29B 0.9800 .
C29 H29C 0.9800 .
C30 H30A 0.9800 .
C30 H30B 0.9800 .
C30 H30C 0.9800 .
Si1 C5 1.77(2) .
Si1 C6 1.950(19) .
Si1 C4 1.809(16) .
Si1 C6A 1.76(2) .
Si1 C4A 1.88(2) .
Si1 C5A 1.89(3) .
C5 H5A 0.9800 .
C5 H5B 0.9800 .
C5 H5C 0.9800 .
C6 H6A 0.9800 .
C6 H6B 0.9800 .
C6 H6C 0.9800 .
C4 H4A 0.9800 .
C4 H4B 0.9800 .
C4 H4C 0.9800 .
C6A H6AA 0.9800 .
C6A H6AB 0.9800 .
C6A H6AC 0.9800 .
C4A H4AA 0.9800 .
C4A H4AB 0.9800 .
C4A H4AC 0.9800 .
C5A H5AA 0.9800 .
C5A H5AB 0.9800 .
C5A H5AC 0.9800 .

loop_
_geom_torsion_atom_site_label_1
_geom_torsion_atom_site_label_2
_geom_torsion_atom_site_label_3
_geom_torsion_atom_site_label_4
_geom_torsion
_geom_torsion_site_symmetry_1
Au1 N1 C1 N2 -1.4(7) .
Au1 N1 C1 C2 -177.6(3) .
Au1 N1 C7 C8 -90.4(4) .
Au1 N1 C7 C12 85.5(5) .
Au1 N2 C1 N1 1.7(7) 2_766
Au1 N2 C1 C2 177.8(3) 2_766
Au1 N2 C19 C20 -89.1(5) 2_766
Au1 N2 C19 C24 88.6(5) 2_766
N1 C7 C8 C9 173.9(4) .
N1 C7 C8 C13 -6.7(7) .
N1 C7 C12 C11 -174.7(4) .
N1 C7 C12 C16 7.7(6) .
N2 C19 C20 C21 179.0(4) .
N2 C19 C20 C28 -2.8(7) .
N2 C19 C24 C23 -180.0(4) .
N2 C19 C24 C25 3.1(8) .
C1 N1 C7 C8 85.7(6) .
C1 N1 C7 C12 -98.4(5) .
C1 N2 C19 C20 93.9(6) .
C1 N2 C19 C24 -88.5(6) .
C7 N1 C1 N2 -177.4(5) .
C7 N1 C1 C2 6.5(7) .
C7 C8 C9 C10 0.2(8) .
C7 C8 C13 C14 -128.4(6) .
C7 C8 C13 C15 105.4(8) .
C7 C12 C16 C17 121.1(6) .
C7 C12 C16 C18 -113.9(7) .
C8 C7 C12 C11 1.0(7) .
C8 C7 C12 C16 -176.6(4) .
C8 C9 C10 C11 2.3(9) .
C9 C8 C13 C14 51.1(8) .
C9 C8 C13 C15 -75.1(9) .
C9 C10 C11 C12 -3.2(9) .
C10 C11 C12 C7 1.6(7) .
C10 C11 C12 C16 179.2(4) .
C11 C12 C16 C17 -56.4(6) .
C11 C12 C16 C18 68.5(7) .
C12 C7 C8 C9 -1.9(7) .
C12 C7 C8 C13 177.6(5) .
C13 C8 C9 C10 -179.3(6) .
C19 N2 C1 N1 178.6(5) .
C19 N2 C1 C2 -5.2(7) .
C19 C20 C21 C22 0.0(9) .
C19 C20 C28 C29 -117.8(7) .
C19 C20 C28 C30 118.3(7) .
C19 C24 C25 C26 111.8(6) .
C19 C24 C25 C27 -125.5(6) .
C20 C19 C24 C23 -2.5(8) .
C20 C19 C24 C25 -179.4(5) .
C20 C21 C22 C23 -0.3(10) .
C21 C20 C28 C29 60.3(8) .
C21 C20 C28 C30 -63.6(8) .
C21 C22 C23 C24 -0.8(10) .
C22 C23 C24 C19 2.1(9) .
C22 C23 C24 C25 179.1(6) .
C23 C24 C25 C26 -65.0(8) .
C23 C24 C25 C27 57.8(7) .
C24 C19 C20 C21 1.5(8) .
C24 C19 C20 C28 179.6(5) .
C28 C20 C21 C22 -178.2(6) .

loop_
_smtbx_masks_void_nr
_smtbx_masks_void_average_x
_smtbx_masks_void_average_y
_smtbx_masks_void_average_z
_smtbx_masks_void_volume
_smtbx_masks_void_count_electrons
1 -0.814 0.000 0.000 502.9 117.8
2 0.241 0.600 0.452 20.7 0.0
3 0.759 0.400 0.548 20.7 1.7
